data_7706063
loop_
_publ_author_name
'Wang, Peng'
'Abudoureheman, Maierhaba'
'Chen, Zhaohui'

_publ_section_title
;
 Experimental and theoretical studies of the ternary thiophosphate
 PbPS<sub>3</sub> featuring ethane-like
 [P<sub>2</sub>S<sub>6</sub>]<sup>4-</sup> units.
;
_journal_issue 47
_journal_name_full 'Dalton transactions (Cambridge, England : 2003)'
_journal_page_first 17221
_journal_page_last 17229
_journal_paper_doi 10.1039/d0dt03420g
_journal_volume 49
_journal_year 2020
_chemical_formula_moiety 'P Pb S3'
_chemical_formula_sum 'P Pb S3'
_chemical_formula_weight 334.34
_space_group_crystal_system monoclinic
_space_group_IT_number 14
_space_group_name_Hall '-P 2yn'
_space_group_name_H-M_alt 'P 1 21/n 1'
_atom_sites_solution_primary dual
_audit_creation_date 2020-02-27
_audit_creation_method
;
Olex2 1.2
(compiled 2018.05.29 svn.r3508 for OlexSys, GUI svn.r5506)
;
_audit_update_record
;
2020-08-12 deposited with the CCDC.	2020-10-30 downloaded from the CCDC.
;
_cell_angle_alpha 90
_cell_angle_beta 91.618(6)
_cell_angle_gamma 90
_cell_formula_units_Z 4
_cell_length_a 6.603(3)
_cell_length_b 7.456(4)
_cell_length_c 9.401(5)
_cell_measurement_reflns_used 1131
_cell_measurement_temperature 296(2)
_cell_measurement_theta_max 27.27
_cell_measurement_theta_min 3.49
_cell_volume 462.6(4)
_computing_cell_refinement 'SAINT V8.38A (?, 2016)'
_computing_data_reduction 'SAINT V8.38A (?, 2016)'
_computing_molecular_graphics 'Olex2 (Dolomanov et al., 2009)'
_computing_publication_material 'Olex2 (Dolomanov et al., 2009)'
_computing_structure_refinement 'ShelXL (Sheldrick, 2015)'
_computing_structure_solution 'ShelXT (Sheldrick, 2015)'
_diffrn_ambient_temperature 296.15
_diffrn_measured_fraction_theta_full 0.994
_diffrn_measured_fraction_theta_max 0.990
_diffrn_measurement_device_type 'CCD area detector'
_diffrn_measurement_method 'phi and omega scans'
_diffrn_radiation_monochromator graphite
_diffrn_radiation_type MoK\a
_diffrn_radiation_wavelength 0.71073
_diffrn_reflns_av_R_equivalents 0.0277
_diffrn_reflns_av_unetI/netI 0.0355
_diffrn_reflns_Laue_measured_fraction_full 0.994
_diffrn_reflns_Laue_measured_fraction_max 0.990
_diffrn_reflns_limit_h_max 8
_diffrn_reflns_limit_h_min -8
_diffrn_reflns_limit_k_max 9
_diffrn_reflns_limit_k_min -4
_diffrn_reflns_limit_l_max 12
_diffrn_reflns_limit_l_min -12
_diffrn_reflns_number 2689
_diffrn_reflns_point_group_measured_fraction_full 0.994
_diffrn_reflns_point_group_measured_fraction_max 0.990
_diffrn_reflns_theta_full 25.242
_diffrn_reflns_theta_max 27.346
_diffrn_reflns_theta_min 3.488
_exptl_absorpt_coefficient_mu 37.960
_exptl_absorpt_correction_T_max 0.7456
_exptl_absorpt_correction_T_min 0.4312
_exptl_absorpt_correction_type multi-scan
_exptl_absorpt_process_details
;
SADABS-2016/2 (Bruker,2016/2) was used for absorption correction.
wR2(int) was 0.1193 before and 0.0360 after correction.
The Ratio of minimum to maximum transmission is 0.5783.
The \l/2 correction factor is Not present.
;
_exptl_crystal_colour yellow
_exptl_crystal_colour_primary yellow
_exptl_crystal_density_diffrn 4.800
_exptl_crystal_description block
_exptl_crystal_F_000 580
_exptl_crystal_size_max 0.2
_exptl_crystal_size_mid 0.13
_exptl_crystal_size_min 0.11
_refine_diff_density_max 0.951
_refine_diff_density_min -1.080
_refine_diff_density_rms 0.225
_refine_ls_extinction_coef 0.0024(2)
_refine_ls_extinction_expression Fc^*^=kFc[1+0.001xFc^2^\l^3^/sin(2\q)]^-1/4^
_refine_ls_extinction_method 'SHELXL-2018/3 (Sheldrick 2018)'
_refine_ls_goodness_of_fit_ref 1.002
_refine_ls_hydrogen_treatment undef
_refine_ls_matrix_type full
_refine_ls_number_parameters 47
_refine_ls_number_reflns 1042
_refine_ls_number_restraints 0
_refine_ls_restrained_S_all 1.002
_refine_ls_R_factor_all 0.0290
_refine_ls_R_factor_gt 0.0227
_refine_ls_shift/su_max 0.001
_refine_ls_shift/su_mean 0.000
_refine_ls_structure_factor_coef Fsqd
_refine_ls_weighting_details 'w=1/[\s^2^(Fo^2^)+(0.0162P)^2^] where P=(Fo^2^+2Fc^2^)/3'
_refine_ls_weighting_scheme calc
_refine_ls_wR_factor_gt 0.0430
_refine_ls_wR_factor_ref 0.0444
_reflns_Friedel_coverage 0.000
_reflns_number_gt 897
_reflns_number_total 1042
_reflns_threshold_expression 'I > 2\s(I)'
_cod_data_source_file d0dt03420g2.cif
_cod_data_source_block 1
_cod_original_cell_volume 462.7(4)
_cod_database_code 7706063
_shelx_shelxl_version_number 2018/3
_publ_section_exptl
;
Any special experimental details
;
_shelx_space_group_comment
;
The symmetry employed for this shelxl refinement is uniquely defined
by the following loop, which should always be used as a source of
symmetry information in preference to the above space-group names.
They are only intended as comments.
;
_shelx_estimated_absorpt_t_max 0.103
_shelx_estimated_absorpt_t_min 0.049
_olex2_refinement_description
;
;
_olex2_submission_special_instructions 'No special instructions were received'

loop_
_space_group_symop_operation_xyz
'x, y, z'
'-x+1/2, y+1/2, -z+1/2'
'-x, -y, -z'
'x-1/2, -y-1/2, z-1/2'

loop_
_atom_site_label
_atom_site_type_symbol
_atom_site_fract_x
_atom_site_fract_y
_atom_site_fract_z
_atom_site_U_iso_or_equiv
_atom_site_adp_type
_atom_site_occupancy
_atom_site_site_symmetry_order
_atom_site_calc_flag
_atom_site_refinement_flags_posn
_atom_site_refinement_flags_adp
_atom_site_refinement_flags_occupancy
_atom_site_disorder_assembly
_atom_site_disorder_group
Pb1 Pb 0.96073(4) 0.61723(4) 0.74937(3) 0.02206(11) Uani 1 1 d . . . . .
S1 S 0.6551(2) 0.8017(2) 0.55606(15) 0.0138(3) Uani 1 1 d . . . . .
P1 P 0.4387(2) 0.6096(2) 0.56545(14) 0.0091(3) Uani 1 1 d . . . . .
S3 S 0.3990(2) 0.5052(2) 0.76098(15) 0.0146(3) Uani 1 1 d . . . . .
S2 S 0.1810(2) 0.6939(2) 0.46438(15) 0.0133(3) Uani 1 1 d . . . . .

loop_
_atom_site_aniso_label
_atom_site_aniso_U_11
_atom_site_aniso_U_22
_atom_site_aniso_U_33
_atom_site_aniso_U_23
_atom_site_aniso_U_13
_atom_site_aniso_U_12
Pb1 0.02143(15) 0.02130(17) 0.02348(16) -0.00060(12) 0.00103(9) 0.00109(11)
S1 0.0129(7) 0.0123(8) 0.0160(7) 0.0000(6) -0.0025(6) -0.0021(6)
P1 0.0098(7) 0.0099(8) 0.0077(6) 0.0009(6) 0.0001(5) 0.0011(6)
S3 0.0190(7) 0.0162(8) 0.0085(7) 0.0015(6) 0.0022(6) 0.0038(6)
S2 0.0098(7) 0.0173(8) 0.0126(7) 0.0002(6) -0.0021(5) 0.0017(6)

loop_
_atom_type_symbol
_atom_type_description
_atom_type_scat_dispersion_real
_atom_type_scat_dispersion_imag
_atom_type_scat_source
P P 0.1023 0.0942 'International Tables Vol C Tables 4.2.6.8 and 6.1.1.4'
Pb Pb -3.3944 10.1111 'International Tables Vol C Tables 4.2.6.8 and 6.1.1.4'
S S 0.1246 0.1234 'International Tables Vol C Tables 4.2.6.8 and 6.1.1.4'

loop_
_geom_angle_atom_site_label_1
_geom_angle_atom_site_label_2
_geom_angle_atom_site_label_3
_geom_angle
_geom_angle_site_symmetry_1
_geom_angle_site_symmetry_3
_geom_angle_publ_flag
S1 Pb1 S1 122.17(4) . 2_646 ?
S1 Pb1 S3 75.25(5) . 2_656 ?
S1 Pb1 S3 140.89(4) . 1_655 ?
S1 Pb1 S2 78.39(5) 2_646 4_676 ?
S1 Pb1 S2 77.60(5) . 4_676 ?
S3 Pb1 S1 91.21(4) 1_655 2_646 ?
S3 Pb1 S1 145.52(4) 2_656 2_646 ?
S3 Pb1 S3 88.38(3) 1_655 2_656 ?
S3 Pb1 S2 133.56(4) 1_655 4_676 ?
S3 Pb1 S2 77.12(5) 2_656 4_676 ?
Pb1 S1 Pb1 99.41(5) . 2_656 ?
P1 S1 Pb1 96.44(7) . . ?
P1 S1 Pb1 109.01(8) . 2_656 ?
S1 P1 P1 103.18(10) . 3_666 ?
S3 P1 S1 114.93(9) . . ?
S3 P1 P1 106.29(11) . 3_666 ?
S3 P1 S2 114.70(9) . . ?
S2 P1 S1 110.12(10) . . ?
S2 P1 P1 106.51(10) . 3_666 ?
Pb1 S3 Pb1 123.78(5) 1_455 2_646 ?
P1 S3 Pb1 90.53(6) . 1_455 ?
P1 S3 Pb1 106.86(7) . 2_646 ?
P1 S2 Pb1 86.51(7) . 4_575 ?

loop_
_geom_bond_atom_site_label_1
_geom_bond_atom_site_label_2
_geom_bond_distance
_geom_bond_site_symmetry_2
_geom_bond_publ_flag
Pb1 S1 3.0100(17) . ?
Pb1 S1 3.0893(19) 2_646 ?
Pb1 S3 3.040(2) 2_656 ?
Pb1 S3 3.011(2) 1_655 ?
Pb1 S2 3.1129(17) 4_676 ?
S1 P1 2.027(2) . ?
P1 P1 2.213(3) 3_666 ?
P1 S3 2.020(2) . ?
P1 S2 2.025(2) . ?
